data_7227642
loop_
_publ_author_name
'Wu, Yu'
'Wu, Jian'
'Luo, Zhidong'
'Wang, Jun'
'Li, Yulong'
'Han, Yaoyao'
'Liu, Jianqiang'

_publ_section_title
;
 Fluorescence detection of Mn2+, Cr2O72&#x2212; and nitroexplosives and
 photocatalytic degradation of methyl violet and rhodamine B based on two
 stable metal--organic frameworks
;
_journal_issue 17
_journal_name_full 'RSC Adv.'
_journal_page_first 10415
_journal_paper_doi 10.1039/C6RA28728J
_journal_volume 7
_journal_year 2017
_chemical_formula_sum 'C62 H52 Cd2 N8 O16'
_chemical_formula_weight 1389.92
_chemical_name_systematic
; 
 ? 
;
_space_group_IT_number 14
_symmetry_cell_setting monoclinic
_symmetry_space_group_name_Hall '-P 2ybc'
_symmetry_space_group_name_H-M 'P 1 21/c 1'
_atom_sites_solution_hydrogens geom
_atom_sites_solution_primary direct
_atom_sites_solution_secondary difmap
_audit_creation_method SHELXL-97
_audit_update_record
;
2016-08-31 deposited with the CCDC.
2017-01-23 downloaded from the CCDC.
;
_cell_angle_alpha 90.00
_cell_angle_beta 91.708(2)
_cell_angle_gamma 90.00
_cell_formula_units_Z 2
_cell_length_a 10.1676(16)
_cell_length_b 17.300(3)
_cell_length_c 17.485(3)
_cell_measurement_reflns_used 6075
_cell_measurement_temperature 100(2)
_cell_measurement_theta_max 27.5835
_cell_measurement_theta_min 2.3242
_cell_volume 3074.2(9)
_computing_structure_refinement 'SHELXL-97 (Sheldrick, 1997)'
_computing_structure_solution 'SHELXS-97 (Sheldrick, 1990)'
_diffrn_ambient_temperature 100(2)
_diffrn_measured_fraction_theta_full 0.999
_diffrn_measured_fraction_theta_max 0.999
_diffrn_measurement_device_type bruker-CCD
_diffrn_radiation_monochromator graphite
_diffrn_radiation_source 'fine-focus sealed tube'
_diffrn_radiation_type MoK\a
_diffrn_radiation_wavelength 0.71073
_diffrn_reflns_av_R_equivalents 0.0384
_diffrn_reflns_av_sigmaI/netI 0.0459
_diffrn_reflns_limit_h_max 12
_diffrn_reflns_limit_h_min -12
_diffrn_reflns_limit_k_max 20
_diffrn_reflns_limit_k_min -15
_diffrn_reflns_limit_l_max 20
_diffrn_reflns_limit_l_min -15
_diffrn_reflns_number 15377
_diffrn_reflns_theta_full 25.01
_diffrn_reflns_theta_max 25.01
_diffrn_reflns_theta_min 2.35
_exptl_absorpt_coefficient_mu 0.766
_exptl_absorpt_correction_T_max 0.8680
_exptl_absorpt_correction_T_min 0.8556
_exptl_absorpt_correction_type multi-scan
_exptl_absorpt_process_details sadabs
_exptl_crystal_colour yellow
_exptl_crystal_density_diffrn 1.501
_exptl_crystal_density_method 'not measured'
_exptl_crystal_description block
_exptl_crystal_F_000 1408
_exptl_crystal_size_max 0.21
_exptl_crystal_size_mid 0.20
_exptl_crystal_size_min 0.19
_refine_diff_density_max 1.063
_refine_diff_density_min -0.752
_refine_diff_density_rms 0.092
_refine_ls_extinction_method none
_refine_ls_goodness_of_fit_ref 1.051
_refine_ls_hydrogen_treatment mixed
_refine_ls_matrix_type full
_refine_ls_number_parameters 383
_refine_ls_number_reflns 5413
_refine_ls_number_restraints 0
_refine_ls_restrained_S_all 1.051
_refine_ls_R_factor_all 0.0465
_refine_ls_R_factor_gt 0.0359
_refine_ls_shift/su_max 0.002
_refine_ls_shift/su_mean 0.000
_refine_ls_structure_factor_coef Fsqd
_refine_ls_weighting_details 'calc w=1/[\s^2^(Fo^2^)+(0.0544P)^2^+1.5874P] where P=(Fo^2^+2Fc^2^)/3'
_refine_ls_weighting_scheme calc
_refine_ls_wR_factor_gt 0.0951
_refine_ls_wR_factor_ref 0.1004
_reflns_number_gt 4469
_reflns_number_total 5413
_reflns_threshold_expression >2sigma(I)
_cod_data_source_file c6ra28728j2.cif
_cod_data_source_block ww
_cod_original_cell_volume 3074.3(9)
_cod_original_sg_symbol_H-M P21/c
_cod_database_code 7227642

loop_
_symmetry_equiv_pos_as_xyz
'x, y, z'
'-x, y+1/2, -z+1/2'
'-x, -y, -z'
'x, -y-1/2, z-1/2'

loop_
_atom_site_label
_atom_site_type_symbol
_atom_site_fract_x
_atom_site_fract_y
_atom_site_fract_z
_atom_site_U_iso_or_equiv
_atom_site_adp_type
_atom_site_occupancy
_atom_site_symmetry_multiplicity
_atom_site_calc_flag
_atom_site_refinement_flags
Cd1 Cd 1.82736(2) 0.363204(15) 1.019899(13) 0.01437(10) Uani 1 1 d .
N1 N 1.8107(3) 0.39705(18) 0.89178(15) 0.0168(6) Uani 1 1 d .
N2 N 1.8619(3) 0.51903(18) 0.63499(16) 0.0197(7) Uani 1 1 d .
N3 N 2.0992(3) 0.73816(19) 0.51087(16) 0.0211(7) Uani 1 1 d .
N4 N 1.3652(8) 0.1226(5) 0.1855(5) 0.120(3) Uiso 1 1 d .
C1 C 1.7121(4) 0.3712(2) 0.8462(2) 0.0211(8) Uani 1 1 d .
H1A H 1.6481 0.3381 0.8673 0.025 Uiso 1 1 calc R
C2 C 1.6993(4) 0.3905(2) 0.7697(2) 0.0216(8) Uani 1 1 d .
H2A H 1.6272 0.3712 0.7396 0.026 Uiso 1 1 calc R
C3 C 1.7912(3) 0.4380(2) 0.73680(19) 0.0165(8) Uani 1 1 d .
C4 C 1.8922(4) 0.4655(2) 0.7847(2) 0.0207(8) Uani 1 1 d .
H4A H 1.9568 0.4993 0.7652 0.025 Uiso 1 1 calc R
C5 C 1.8989(4) 0.4439(2) 0.8605(2) 0.0217(8) Uani 1 1 d .
H5A H 1.9693 0.4632 0.8919 0.026 Uiso 1 1 calc R
C6 C 1.7845(3) 0.4604(2) 0.65469(19) 0.0181(8) Uani 1 1 d .
C7 C 1.7003(4) 0.4220(2) 0.60234(19) 0.0193(8) Uani 1 1 d .
H7A H 1.6483 0.3798 0.6185 0.023 Uiso 1 1 calc R
C8 C 1.6938(4) 0.4467(2) 0.52580(19) 0.0191(8) Uani 1 1 d .
C9 C 1.7742(4) 0.5082(2) 0.5064(2) 0.0219(8) Uani 1 1 d .
H9A H 1.7732 0.5267 0.4552 0.026 Uiso 1 1 calc R
C10 C 1.8565(3) 0.5427(2) 0.56170(19) 0.0185(8) Uani 1 1 d .
C11 C 2.0808(5) 0.7148(3) 0.5817(2) 0.0378(11) Uani 1 1 d .
H11A H 2.1221 0.7433 0.6222 0.045 Uiso 1 1 calc R
C12 C 2.0053(5) 0.6517(3) 0.6005(2) 0.0378(12) Uani 1 1 d .
H12A H 1.9963 0.6375 0.6526 0.045 Uiso 1 1 calc R
C13 C 1.9424(4) 0.6090(2) 0.5427(2) 0.0203(8) Uani 1 1 d .
C14 C 1.9675(4) 0.6313(2) 0.4683(2) 0.0234(9) Uani 1 1 d .
H14A H 1.9307 0.6029 0.4264 0.028 Uiso 1 1 calc R
C15 C 2.0454(4) 0.6944(2) 0.4552(2) 0.0226(8) Uani 1 1 d .
H15A H 2.0621 0.7077 0.4036 0.027 Uiso 1 1 calc R
C16 C 1.6032(3) 0.4095(2) 0.46866(19) 0.0190(8) Uani 1 1 d .
C17 C 1.5559(4) 0.3352(2) 0.4791(2) 0.0265(9) Uani 1 1 d .
H17A H 1.5835 0.3068 0.5232 0.032 Uiso 1 1 calc R
C18 C 1.4692(4) 0.3016(2) 0.4263(2) 0.0272(9) Uani 1 1 d .
H18A H 1.4370 0.2508 0.4343 0.033 Uiso 1 1 calc R
C19 C 1.4302(3) 0.3428(2) 0.3620(2) 0.0193(8) Uani 1 1 d .
C20 C 1.4774(4) 0.4165(2) 0.34974(19) 0.0215(8) Uani 1 1 d .
H20A H 1.4515 0.4441 0.3048 0.026 Uiso 1 1 calc R
C21 C 1.5623(4) 0.4496(2) 0.4030(2) 0.0213(8) Uani 1 1 d .
H21A H 1.5936 0.5006 0.3949 0.026 Uiso 1 1 calc R
C22 C 1.3417(3) 0.3260(2) 0.23580(19) 0.0181(8) Uani 1 1 d .
C23 C 1.2215(3) 0.3415(2) 0.1986(2) 0.0185(8) Uani 1 1 d .
H23A H 1.1428 0.3417 0.2265 0.022 Uiso 1 1 calc R
C24 C 1.2169(3) 0.3565(2) 0.12051(19) 0.0158(8) Uani 1 1 d .
C25 C 1.3330(3) 0.3559(2) 0.0803(2) 0.0156(8) Uani 1 1 d .
H25A H 1.3306 0.3663 0.0269 0.019 Uiso 1 1 calc R
C26 C 1.4529(3) 0.3402(2) 0.1179(2) 0.0159(8) Uani 1 1 d .
C27 C 1.4556(3) 0.3244(2) 0.1959(2) 0.0193(8) Uani 1 1 d .
H27A H 1.5366 0.3124 0.2216 0.023 Uiso 1 1 calc R
C28 C 1.0866(4) 0.3709(2) 0.0806(2) 0.0182(8) Uani 1 1 d .
C29 C 1.5800(4) 0.3407(2) 0.0762(2) 0.0178(8) Uani 1 1 d .
C30 C 1.2894(8) 0.1276(5) 0.2331(5) 0.090(2) Uiso 1 1 d .
C31 C 1.1963(8) 0.1406(5) 0.2932(5) 0.102(3) Uiso 1 1 d .
H31A H 1.2306 0.1806 0.3282 0.153 Uiso 1 1 calc R
H31B H 1.1836 0.0925 0.3216 0.153 Uiso 1 1 calc R
H31C H 1.1119 0.1576 0.2704 0.153 Uiso 1 1 calc R
O1 O 1.0810(2) 0.39176(16) 0.01190(14) 0.0225(6) Uani 1 1 d .
O1W O 1.7942(2) 0.49003(15) 1.05563(14) 0.0236(6) Uani 1 1 d .
H1WB H 1.8229 0.5290 1.0311 0.035 Uiso 1 1 d R
H1WA H 1.7159 0.5039 1.0663 0.035 Uiso 1 1 d R
O2 O 0.9846(2) 0.35884(15) 0.11806(14) 0.0201(6) Uani 1 1 d .
O2W O 1.5480(3) 0.5372(2) 1.09076(19) 0.0509(9) Uani 1 1 d .
H2WB H 1.5007 0.5283 1.1366 0.076 Uiso 1 1 d R
H2WA H 1.5049 0.5615 1.0545 0.076 Uiso 1 1 d R
O3 O 1.5804(2) 0.36262(15) 0.00762(14) 0.0220(6) Uani 1 1 d .
O3W O 0.8745(4) 0.2679(3) 0.23324(19) 0.0720(13) Uani 1 1 d .
H3WB H 0.8581 0.3205 0.2183 0.108 Uiso 1 1 d R
H3WA H 0.8553 0.2343 0.1906 0.108 Uiso 1 1 d R
O4 O 1.6834(2) 0.31975(17) 0.11185(14) 0.0243(6) Uani 1 1 d .
O5 O 1.3387(2) 0.30758(16) 0.31304(13) 0.0248(6) Uani 1 1 d .

loop_
_atom_site_aniso_label
_atom_site_aniso_U_11
_atom_site_aniso_U_22
_atom_site_aniso_U_33
_atom_site_aniso_U_23
_atom_site_aniso_U_13
_atom_site_aniso_U_12
Cd1 0.01162(15) 0.01889(16) 0.01251(15) 0.00140(10) -0.00127(9) 0.00233(11)
N1 0.0154(15) 0.0211(17) 0.0138(15) 0.0018(12) -0.0009(11) 0.0020(13)
N2 0.0229(16) 0.0206(18) 0.0155(15) 0.0009(13) -0.0004(12) -0.0026(14)
N3 0.0229(17) 0.0228(18) 0.0175(16) 0.0017(13) 0.0007(13) -0.0035(14)
C1 0.0166(19) 0.027(2) 0.0197(19) 0.0026(16) 0.0013(15) -0.0039(16)
C2 0.0188(19) 0.033(2) 0.0132(18) 0.0001(16) -0.0049(14) -0.0032(17)
C3 0.0198(18) 0.0156(19) 0.0142(17) 0.0012(14) 0.0010(14) 0.0037(15)
C4 0.022(2) 0.023(2) 0.0170(19) 0.0026(15) -0.0005(15) -0.0045(16)
C5 0.023(2) 0.026(2) 0.0165(18) -0.0004(15) -0.0060(15) -0.0020(17)
C6 0.0214(19) 0.019(2) 0.0139(18) 0.0003(14) -0.0007(14) 0.0008(16)
C7 0.0221(19) 0.018(2) 0.0173(18) 0.0014(15) -0.0006(14) -0.0030(16)
C8 0.0227(19) 0.016(2) 0.0178(19) 0.0020(15) -0.0037(15) 0.0016(16)
C9 0.030(2) 0.021(2) 0.0143(18) 0.0034(15) -0.0015(15) -0.0024(17)
C10 0.0213(19) 0.021(2) 0.0136(18) 0.0018(15) -0.0003(14) 0.0011(16)
C11 0.053(3) 0.039(3) 0.021(2) 0.0011(19) -0.0052(19) -0.023(2)
C12 0.055(3) 0.042(3) 0.016(2) 0.0041(18) 0.0008(19) -0.027(2)
C13 0.026(2) 0.018(2) 0.0172(19) 0.0008(15) 0.0004(15) -0.0023(16)
C14 0.035(2) 0.019(2) 0.0155(19) -0.0016(15) -0.0022(16) -0.0050(18)
C15 0.031(2) 0.020(2) 0.0166(19) 0.0000(15) 0.0051(16) -0.0012(17)
C16 0.0197(19) 0.023(2) 0.0140(18) 0.0010(15) -0.0030(14) -0.0025(16)
C17 0.034(2) 0.025(2) 0.020(2) 0.0090(16) -0.0123(16) -0.0064(18)
C18 0.032(2) 0.024(2) 0.025(2) 0.0061(17) -0.0080(17) -0.0098(18)
C19 0.0149(18) 0.030(2) 0.0131(18) -0.0004(15) -0.0016(14) 0.0012(16)
C20 0.025(2) 0.026(2) 0.0129(18) 0.0046(15) -0.0052(15) 0.0017(17)
C21 0.027(2) 0.018(2) 0.0181(19) 0.0035(15) -0.0036(15) -0.0008(17)
C22 0.0200(19) 0.021(2) 0.0133(18) 0.0011(15) -0.0037(14) -0.0036(16)
C23 0.0116(17) 0.024(2) 0.0199(19) -0.0014(15) -0.0012(14) -0.0044(15)
C24 0.0139(18) 0.0158(19) 0.0176(18) 0.0003(14) -0.0038(14) -0.0010(15)
C25 0.0157(18) 0.017(2) 0.0137(17) 0.0000(14) -0.0032(14) -0.0035(15)
C26 0.0115(17) 0.017(2) 0.0191(19) 0.0005(14) -0.0013(14) -0.0023(14)
C27 0.0133(18) 0.022(2) 0.022(2) -0.0009(16) -0.0075(14) -0.0003(16)
C28 0.0173(19) 0.013(2) 0.024(2) -0.0007(15) -0.0042(15) -0.0002(15)
C29 0.0186(19) 0.0142(19) 0.021(2) -0.0063(15) 0.0013(15) -0.0037(15)
O1 0.0175(13) 0.0279(16) 0.0217(14) 0.0084(11) -0.0078(10) -0.0026(12)
O1W 0.0244(14) 0.0157(14) 0.0309(15) 0.0024(11) 0.0039(11) 0.0002(11)
O2 0.0102(13) 0.0289(16) 0.0211(13) 0.0008(11) -0.0020(10) 0.0002(11)
O2W 0.0425(19) 0.057(2) 0.054(2) 0.0231(18) 0.0156(16) 0.0235(17)
O3 0.0174(13) 0.0276(16) 0.0212(14) 0.0012(11) 0.0045(10) 0.0007(11)
O3W 0.078(3) 0.101(4) 0.037(2) 0.017(2) -0.0065(18) -0.034(3)
O4 0.0105(13) 0.0386(18) 0.0237(14) 0.0010(12) -0.0018(10) 0.0018(12)
O5 0.0198(14) 0.0370(18) 0.0172(13) 0.0070(11) -0.0067(10) -0.0107(12)

loop_
_atom_type_symbol
_atom_type_description
_atom_type_scat_dispersion_real
_atom_type_scat_dispersion_imag
_atom_type_scat_source
C C 0.0033 0.0016 'International Tables Vol C Tables 4.2.6.8 and 6.1.1.4'
H H 0.0000 0.0000 'International Tables Vol C Tables 4.2.6.8 and 6.1.1.4'
N N 0.0061 0.0033 'International Tables Vol C Tables 4.2.6.8 and 6.1.1.4'
O O 0.0106 0.0060 'International Tables Vol C Tables 4.2.6.8 and 6.1.1.4'
Cd Cd -0.8075 1.2024 'International Tables Vol C Tables 4.2.6.8 and 6.1.1.4'

loop_
_geom_angle_atom_site_label_1
_geom_angle_atom_site_label_2
_geom_angle_atom_site_label_3
_geom_angle
_geom_angle_site_symmetry_1
_geom_angle_site_symmetry_3
O1W Cd1 O2 86.18(9) . 1_656
O1W Cd1 N1 90.82(10) . .
O2 Cd1 N1 139.04(9) 1_656 .
O1W Cd1 O4 91.15(10) . 1_556
O2 Cd1 O4 84.95(9) 1_656 1_556
N1 Cd1 O4 135.98(9) . 1_556
O1W Cd1 N3 169.79(10) . 2_946
O2 Cd1 N3 85.56(10) 1_656 2_946
N1 Cd1 N3 91.48(10) . 2_946
O4 Cd1 N3 94.09(10) 1_556 2_946
O1W Cd1 O3 82.72(9) . 1_556
O2 Cd1 O3 136.90(8) 1_656 1_556
N1 Cd1 O3 82.78(9) . 1_556
O4 Cd1 O3 53.94(8) 1_556 1_556
N3 Cd1 O3 107.43(10) 2_946 1_556
O1W Cd1 O1 89.27(9) . 1_656
O2 Cd1 O1 52.33(8) 1_656 1_656
N1 Cd1 O1 86.83(9) . 1_656
O4 Cd1 O1 137.16(8) 1_556 1_656
N3 Cd1 O1 80.94(10) 2_946 1_656
O3 Cd1 O1 166.77(8) 1_556 1_656
O1W Cd1 C29 84.00(10) . 1_556
O2 Cd1 C29 110.40(10) 1_656 1_556
N1 Cd1 C29 109.87(11) . 1_556
O4 Cd1 C29 27.05(10) 1_556 1_556
N3 Cd1 C29 104.52(11) 2_946 1_556
O3 Cd1 C29 27.12(10) 1_556 1_556
O1 Cd1 C29 162.01(9) 1_656 1_556
C5 N1 C1 117.2(3) . .
C5 N1 Cd1 121.2(2) . .
C1 N1 Cd1 121.6(2) . .
C6 N2 C10 118.0(3) . .
C11 N3 C15 116.3(3) . .
C11 N3 Cd1 123.3(3) . 2_956
C15 N3 Cd1 118.6(2) . 2_956
N1 C1 C2 122.9(3) . .
N1 C1 H1A 118.5 . .
C2 C1 H1A 118.5 . .
C1 C2 C3 120.1(3) . .
C1 C2 H2A 120.0 . .
C3 C2 H2A 120.0 . .
C2 C3 C4 116.7(3) . .
C2 C3 C6 123.0(3) . .
C4 C3 C6 120.3(3) . .
C5 C4 C3 120.1(3) . .
C5 C4 H4A 119.9 . .
C3 C4 H4A 119.9 . .
N1 C5 C4 123.0(3) . .
N1 C5 H5A 118.5 . .
C4 C5 H5A 118.5 . .
N2 C6 C7 123.0(3) . .
N2 C6 C3 115.9(3) . .
C7 C6 C3 121.1(3) . .
C6 C7 C8 119.3(3) . .
C6 C7 H7A 120.4 . .
C8 C7 H7A 120.4 . .
C9 C8 C7 117.0(3) . .
C9 C8 C16 121.7(3) . .
C7 C8 C16 121.3(3) . .
C8 C9 C10 120.2(3) . .
C8 C9 H9A 119.9 . .
C10 C9 H9A 119.9 . .
N2 C10 C9 122.5(3) . .
N2 C10 C13 116.1(3) . .
C9 C10 C13 121.3(3) . .
N3 C11 C12 124.0(4) . .
N3 C11 H11A 118.0 . .
C12 C11 H11A 118.0 . .
C11 C12 C13 119.6(4) . .
C11 C12 H12A 120.2 . .
C13 C12 H12A 120.2 . .
C14 C13 C12 116.1(4) . .
C14 C13 C10 123.4(3) . .
C12 C13 C10 120.5(3) . .
C15 C14 C13 120.1(3) . .
C15 C14 H14A 119.9 . .
C13 C14 H14A 119.9 . .
N3 C15 C14 123.6(3) . .
N3 C15 H15A 118.2 . .
C14 C15 H15A 118.2 . .
C17 C16 C21 118.3(3) . .
C17 C16 C8 121.6(3) . .
C21 C16 C8 120.1(3) . .
C18 C17 C16 121.2(3) . .
C18 C17 H17A 119.4 . .
C16 C17 H17A 119.4 . .
C19 C18 C17 119.2(4) . .
C19 C18 H18A 120.4 . .
C17 C18 H18A 120.4 . .
C18 C19 C20 120.7(3) . .
C18 C19 O5 116.5(3) . .
C20 C19 O5 122.7(3) . .
C21 C20 C19 119.6(3) . .
C21 C20 H20A 120.2 . .
C19 C20 H20A 120.2 . .
C20 C21 C16 121.0(4) . .
C20 C21 H21A 119.5 . .
C16 C21 H21A 119.5 . .
C27 C22 O5 122.2(3) . .
C27 C22 C23 120.6(3) . .
O5 C22 C23 117.0(3) . .
C24 C23 C22 119.9(3) . .
C24 C23 H23A 120.1 . .
C22 C23 H23A 120.1 . .
C23 C24 C25 119.4(3) . .
C23 C24 C28 119.4(3) . .
C25 C24 C28 121.1(3) . .
C24 C25 C26 120.3(3) . .
C24 C25 H25A 119.8 . .
C26 C25 H25A 119.8 . .
C27 C26 C25 119.5(3) . .
C27 C26 C29 119.0(3) . .
C25 C26 C29 121.4(3) . .
C22 C27 C26 120.2(3) . .
C22 C27 H27A 119.9 . .
C26 C27 H27A 119.9 . .
O1 C28 O2 122.0(3) . .
O1 C28 C24 120.5(3) . .
O2 C28 C24 117.4(3) . .
O3 C29 O4 122.2(3) . .
O3 C29 C26 119.5(3) . .
O4 C29 C26 118.4(3) . .
O3 C29 Cd1 65.65(19) . 1_554
O4 C29 Cd1 57.34(18) . 1_554
C26 C29 Cd1 168.9(2) . 1_554
N4 C30 C31 175.3(9) . .
C30 C31 H31A 109.5 . .
C30 C31 H31B 109.5 . .
H31A C31 H31B 109.5 . .
C30 C31 H31C 109.5 . .
H31A C31 H31C 109.5 . .
H31B C31 H31C 109.5 . .
C28 O1 Cd1 85.0(2) . 1_454
Cd1 O1W H1WB 124.0 . .
Cd1 O1W H1WA 118.0 . .
H1WB O1W H1WA 102.8 . .
C28 O2 Cd1 99.8(2) . 1_454
H2WB O2W H2WA 115.6 . .
C29 O3 Cd1 87.2(2) . 1_554
H3WB O3W H3WA 109.5 . .
C29 O4 Cd1 95.6(2) . 1_554
C19 O5 C22 117.8(3) . .

loop_
_geom_bond_atom_site_label_1
_geom_bond_atom_site_label_2
_geom_bond_distance
_geom_bond_site_symmetry_2
Cd1 O1W 2.309(3) .
Cd1 O2 2.312(2) 1_656
Cd1 N1 2.317(3) .
Cd1 O4 2.331(2) 1_556
Cd1 N3 2.356(3) 2_946
Cd1 O3 2.513(3) 1_556
Cd1 O1 2.634(2) 1_656
Cd1 C29 2.756(4) 1_556
N1 C5 1.338(5) .
N1 C1 1.340(5) .
N2 C6 1.335(5) .
N2 C10 1.345(4) .
N3 C11 1.322(5) .
N3 C15 1.338(5) .
N3 Cd1 2.356(3) 2_956
N4 C30 1.155(9) .
C1 C2 1.381(5) .
C1 H1A 0.9500 .
C2 C3 1.382(5) .
C2 H2A 0.9500 .
C3 C4 1.391(5) .
C3 C6 1.487(5) .
C4 C5 1.375(5) .
C4 H4A 0.9500 .
C5 H5A 0.9500 .
C6 C7 1.402(5) .
C7 C8 1.405(5) .
C7 H7A 0.9500 .
C8 C9 1.389(5) .
C8 C16 1.486(5) .
C9 C10 1.394(5) .
C9 H9A 0.9500 .
C10 C13 1.486(5) .
C11 C12 1.380(6) .
C11 H11A 0.9500 .
C12 C13 1.392(5) .
C12 H12A 0.9500 .
C13 C14 1.388(5) .
C14 C15 1.371(5) .
C14 H14A 0.9500 .
C15 H15A 0.9500 .
C16 C17 1.386(5) .
C16 C21 1.394(5) .
C17 C18 1.386(5) .
C17 H17A 0.9500 .
C18 C19 1.379(5) .
C18 H18A 0.9500 .
C19 C20 1.380(5) .
C19 O5 1.387(4) .
C20 C21 1.375(5) .
C20 H20A 0.9500 .
C21 H21A 0.9500 .
C22 C27 1.370(5) .
C22 O5 1.389(4) .
C22 C23 1.393(5) .
C23 C24 1.389(5) .
C23 H23A 0.9500 .
C24 C25 1.392(5) .
C24 C28 1.499(5) .
C25 C26 1.395(5) .
C25 H25A 0.9500 .
C26 C27 1.391(5) .
C26 C29 1.503(5) .
C27 H27A 0.9500 .
C28 O1 1.255(4) .
C28 O2 1.260(4) .
C29 O3 1.258(4) .
C29 O4 1.259(4) .
C29 Cd1 2.756(4) 1_554
C30 C31 1.453(11) .
C31 H31A 0.9800 .
C31 H31B 0.9800 .
C31 H31C 0.9800 .
O1 Cd1 2.634(2) 1_454
O1W H1WB 0.8548 .
O1W H1WA 0.8576 .
O2 Cd1 2.312(2) 1_454
O2W H2WB 0.9600 .
O2W H2WA 0.8688 .
O3 Cd1 2.513(3) 1_554
O3W H3WB 0.9601 .
O3W H3WA 0.9600 .
O4 Cd1 2.331(2) 1_554

loop_
_geom_torsion_atom_site_label_1
_geom_torsion_atom_site_label_2
_geom_torsion_atom_site_label_3
_geom_torsion_atom_site_label_4
_geom_torsion
_geom_torsion_site_symmetry_1
_geom_torsion_site_symmetry_4
O1W Cd1 N1 C5 64.5(3) . .
O2 Cd1 N1 C5 -20.6(4) 1_656 .
O4 Cd1 N1 C5 157.1(3) 1_556 .
N3 Cd1 N1 C5 -105.5(3) 2_946 .
O3 Cd1 N1 C5 147.1(3) 1_556 .
O1 Cd1 N1 C5 -24.7(3) 1_656 .
C29 Cd1 N1 C5 148.5(3) 1_556 .
O1W Cd1 N1 C1 -114.9(3) . .
O2 Cd1 N1 C1 160.0(2) 1_656 .
O4 Cd1 N1 C1 -22.3(3) 1_556 .
N3 Cd1 N1 C1 75.1(3) 2_946 .
O3 Cd1 N1 C1 -32.3(3) 1_556 .
O1 Cd1 N1 C1 155.9(3) 1_656 .
C29 Cd1 N1 C1 -30.9(3) 1_556 .
C5 N1 C1 C2 0.4(5) . .
Cd1 N1 C1 C2 179.8(3) . .
N1 C1 C2 C3 0.6(6) . .
C1 C2 C3 C4 -1.4(5) . .
C1 C2 C3 C6 179.2(3) . .
C2 C3 C4 C5 1.4(5) . .
C6 C3 C4 C5 -179.2(3) . .
C1 N1 C5 C4 -0.4(6) . .
Cd1 N1 C5 C4 -179.8(3) . .
C3 C4 C5 N1 -0.5(6) . .
C10 N2 C6 C7 1.1(5) . .
C10 N2 C6 C3 -178.2(3) . .
C2 C3 C6 N2 165.9(4) . .
C4 C3 C6 N2 -13.4(5) . .
C2 C3 C6 C7 -13.4(6) . .
C4 C3 C6 C7 167.3(3) . .
N2 C6 C7 C8 -1.4(6) . .
C3 C6 C7 C8 177.9(3) . .
C6 C7 C8 C9 0.9(5) . .
C6 C7 C8 C16 -178.1(3) . .
C7 C8 C9 C10 -0.2(6) . .
C16 C8 C9 C10 178.9(3) . .
C6 N2 C10 C9 -0.3(5) . .
C6 N2 C10 C13 178.9(3) . .
C8 C9 C10 N2 -0.2(6) . .
C8 C9 C10 C13 -179.3(3) . .
C15 N3 C11 C12 -3.5(7) . .
Cd1 N3 C11 C12 161.3(4) 2_956 .
N3 C11 C12 C13 -0.5(8) . .
C11 C12 C13 C14 3.7(7) . .
C11 C12 C13 C10 -177.7(4) . .
N2 C10 C13 C14 167.5(4) . .
C9 C10 C13 C14 -13.3(6) . .
N2 C10 C13 C12 -11.0(6) . .
C9 C10 C13 C12 168.2(4) . .
C12 C13 C14 C15 -2.9(6) . .
C10 C13 C14 C15 178.5(4) . .
C11 N3 C15 C14 4.3(6) . .
Cd1 N3 C15 C14 -161.2(3) 2_956 .
C13 C14 C15 N3 -1.1(6) . .
C9 C8 C16 C17 158.7(4) . .
C7 C8 C16 C17 -22.4(5) . .
C9 C8 C16 C21 -22.1(5) . .
C7 C8 C16 C21 156.9(4) . .
C21 C16 C17 C18 -0.7(6) . .
C8 C16 C17 C18 178.6(4) . .
C16 C17 C18 C19 0.5(6) . .
C17 C18 C19 C20 0.5(6) . .
C17 C18 C19 O5 -177.2(3) . .
C18 C19 C20 C21 -1.3(6) . .
O5 C19 C20 C21 176.3(3) . .
C19 C20 C21 C16 1.0(6) . .
C17 C16 C21 C20 0.0(6) . .
C8 C16 C21 C20 -179.3(3) . .
C27 C22 C23 C24 -1.0(6) . .
O5 C22 C23 C24 -176.8(3) . .
C22 C23 C24 C25 0.1(5) . .
C22 C23 C24 C28 178.3(3) . .
C23 C24 C25 C26 0.1(5) . .
C28 C24 C25 C26 -178.1(3) . .
C24 C25 C26 C27 0.5(5) . .
C24 C25 C26 C29 -178.8(3) . .
O5 C22 C27 C26 177.3(3) . .
C23 C22 C27 C26 1.7(6) . .
C25 C26 C27 C22 -1.5(6) . .
C29 C26 C27 C22 177.9(3) . .
C23 C24 C28 O1 173.3(3) . .
C25 C24 C28 O1 -8.5(5) . .
C23 C24 C28 O2 -8.9(5) . .
C25 C24 C28 O2 169.3(3) . .
C27 C26 C29 O3 -172.7(3) . .
C25 C26 C29 O3 6.6(5) . .
C27 C26 C29 O4 6.5(5) . .
C25 C26 C29 O4 -174.2(3) . .
C27 C26 C29 Cd1 -57.7(15) . 1_554
C25 C26 C29 Cd1 121.6(13) . 1_554
O2 C28 O1 Cd1 -8.9(3) . 1_454
C24 C28 O1 Cd1 168.8(3) . 1_454
O1 C28 O2 Cd1 10.2(4) . 1_454
C24 C28 O2 Cd1 -167.5(3) . 1_454
O4 C29 O3 Cd1 -10.2(3) . 1_554
C26 C29 O3 Cd1 169.0(3) . 1_554
O3 C29 O4 Cd1 11.0(4) . 1_554
C26 C29 O4 Cd1 -168.2(3) . 1_554
C18 C19 O5 C22 -150.5(3) . .
C20 C19 O5 C22 31.9(5) . .
C27 C22 O5 C19 49.5(5) . .
C23 C22 O5 C19 -134.8(3) . .
